data_7100150
loop_
_publ_author_name
'P. Lei'
'T.D. McGrath'
'F.G.A. Stone'

_publ_section_title
;
The bis-molybdenum(0) trianion [1,3,6-{Mo(CO)~3~}-3,6-(\m-H)~2~-1,1,1-
(CO)~3~-2-Ph-closo-1,2-MoCB~9~H~7~]^3-^ and its use as a scaffold
in the assembly of heteropolymetallic complexes
;
_journal_name_full 'Chemical Communications'
_journal_paper_doi 10.1039/b505841d
_journal_year 2005
_chemical_formula_moiety '2(C8 H20 N), C13 H14 B9 Mn Mo O6 '
_chemical_formula_sum 'C29 H54 B9 Mn Mo N2 O6'
_chemical_formula_weight 774.91
_space_group_IT_number 14
_symmetry_cell_setting monoclinic
_symmetry_space_group_name_Hall '-P 2ybc'
_symmetry_space_group_name_H-M 'P 1 21/c 1'
_cell_angle_alpha 90.00
_cell_angle_beta 90.259(2)
_cell_angle_gamma 90.00
_cell_formula_units_Z 8
_cell_length_a 15.8482(7)
_cell_length_b 24.0593(12)
_cell_length_c 20.0462(9)
_cell_measurement_temperature 110(2)
_cell_volume 7643.5(6)
_diffrn_ambient_temperature 110(2)
_exptl_crystal_density_diffrn 1.347
_cod_depositor_comments
;
The following automatic conversions were performed:
'_symmetry_cell_setting' value 'Monoclinic' changed to 'monoclinic'
according to '/home/saulius/struct/CIF-dictionaries/cif_core.dic'
dictionary named 'cif_core.dic' version 2.4.1 from 2010-06-29.

Automatic conversion script
Id: cif_fix_enum 1527 2010-12-29 10:47:43Z saulius 
;
_cod_original_sg_symbol_H-M 'P 21/c'
_cod_database_code 7100150

loop_
_symmetry_equiv_pos_as_xyz
'x, y, z'
'-x, y+1/2, -z+1/2'
'-x, -y, -z'
'x, -y-1/2, z-1/2'

loop_
_atom_site_label
_atom_site_type_symbol
_atom_site_fract_x
_atom_site_fract_y
_atom_site_fract_z
_atom_site_U_iso_or_equiv
_atom_site_adp_type
_atom_site_occupancy
_atom_site_symmetry_multiplicity
_atom_site_calc_flag
_atom_site_refinement_flags
_atom_site_disorder_assembly
_atom_site_disorder_group
Mo1 Mo 0.18932(9) 0.38693(7) 0.46493(8) 0.0543(6) Uani 1 1 d . . .
C2 C 0.1664(11) 0.2962(8) 0.4831(9) 0.054(4) Uiso 1 1 d . . .
B3 B 0.2460(17) 0.3865(11) 0.3634(14) 0.076(7) Uiso 1 1 d . . .
H3 H 0.2600 0.4278 0.3430 0.091 Uiso 1 1 d . . .
B4 B 0.1175(14) 0.2997(9) 0.4150(11) 0.057(5) Uiso 1 1 d . . .
H4 H 0.0475 0.2934 0.4170 0.069 Uiso 1 1 calc R . .
B5 B 0.2646(13) 0.2972(9) 0.4706(11) 0.056(5) Uiso 1 1 d . . .
H5 H 0.3073 0.2878 0.5138 0.068 Uiso 1 1 calc R . .
B6 B 0.3094(15) 0.3466(11) 0.4042(13) 0.069(6) Uiso 1 1 d . . .
H6 H 0.3735 0.3608 0.4127 0.083 Uiso 1 1 d . . .
B7 B 0.1533(15) 0.3421(11) 0.3471(12) 0.070(6) Uiso 1 1 d . . .
H7 H 0.1034 0.3578 0.3121 0.084 Uiso 1 1 calc R . .
B8 B 0.1982(13) 0.2524(10) 0.4311(11) 0.060(6) Uiso 1 1 d . . .
H8 H 0.1938 0.2068 0.4416 0.072 Uiso 1 1 calc R . .
B9 B 0.2608(18) 0.3178(12) 0.3269(16) 0.090(8) Uiso 1 1 d . . .
H9 H 0.2914 0.3115 0.2773 0.108 Uiso 1 1 calc R . .
B10 B 0.1755(16) 0.2764(12) 0.3489(13) 0.076(7) Uiso 1 1 d . . .
H10 H 0.1449 0.2497 0.3100 0.091 Uiso 1 1 calc R . .
B11 B 0.2844(14) 0.2732(10) 0.3874(11) 0.058(6) Uiso 1 1 d . . .
H11 H 0.3364 0.2430 0.3768 0.070 Uiso 1 1 calc R . .
Mn1 Mn 0.34264(18) 0.43478(14) 0.40479(15) 0.0652(9) Uani 1 1 d . . .
C11 C 0.0809(12) 0.3959(8) 0.5178(10) 0.059(5) Uiso 1 1 d . . .
O11 O 0.0364(11) 0.4085(8) 0.5563(9) 0.101(5) Uiso 1 1 d . . .
C12 C 0.2459(10) 0.4087(7) 0.5500(9) 0.050(4) Uiso 1 1 d . . .
O12 O 0.2769(8) 0.4144(6) 0.6006(7) 0.064(3) Uiso 1 1 d . . .
C13 C 0.1537(19) 0.4561(13) 0.4371(16) 0.118(9) Uiso 1 1 d . . .
O13 O 0.1330(14) 0.5064(10) 0.4166(11) 0.136(7) Uiso 1 1 d . . .
C14 C 0.4032(11) 0.4470(8) 0.4802(9) 0.055(5) Uiso 1 1 d . . .
O14 O 0.4342(9) 0.4560(6) 0.5315(8) 0.080(4) Uiso 1 1 d . . .
C15 C 0.3291(14) 0.5064(11) 0.3990(12) 0.086(7) Uiso 1 1 d . . .
O15 O 0.3102(10) 0.5531(7) 0.3900(8) 0.088(5) Uiso 1 1 d . . .
C16 C 0.4251(16) 0.4441(11) 0.3501(13) 0.092(7) Uiso 1 1 d . . .
O16 O 0.4866(14) 0.4483(9) 0.3171(11) 0.134(7) Uiso 1 1 d . . .
C21 C 0.1307(11) 0.2795(8) 0.5486(9) 0.055(5) Uiso 1 1 d . . .
C22 C 0.0436(16) 0.2507(11) 0.5465(14) 0.096(8) Uiso 1 1 d . . .
H22 H 0.0040 0.2509 0.5108 0.115 Uiso 1 1 calc R . .
C23 C 0.0344(17) 0.2217(11) 0.6140(13) 0.103(8) Uiso 1 1 d . . .
H23 H -0.0164 0.2016 0.6210 0.124 Uiso 1 1 calc R . .
C24 C 0.0904(15) 0.2217(11) 0.6643(13) 0.090(7) Uiso 1 1 d . . .
H24 H 0.0754 0.2005 0.7025 0.108 Uiso 1 1 calc R . .
C25 C 0.1609(14) 0.2464(10) 0.6671(12) 0.083(7) Uiso 1 1 d . . .
H25 H 0.1983 0.2468 0.7042 0.100 Uiso 1 1 calc R . .
C26 C 0.1745(12) 0.2740(8) 0.6032(10) 0.063(5) Uiso 1 1 d . . .
H26 H 0.2276 0.2921 0.6010 0.076 Uiso 1 1 calc R . .
Mo1A Mo 0.31138(11) 0.61353(8) 0.96565(9) 0.0637(6) Uani 1 1 d . . .
C2A C 0.3322(10) 0.7032(7) 0.9835(9) 0.051(4) Uiso 1 1 d . . .
B3A B 0.2653(18) 0.6139(12) 0.8622(15) 0.081(8) Uiso 1 1 d . . .
H3A H 0.2537 0.5729 0.8428 0.097 Uiso 1 1 d . . .
B4A B 0.3867(19) 0.6977(12) 0.9189(14) 0.085(8) Uiso 1 1 d . . .
H4A H 0.4569 0.7027 0.9225 0.102 Uiso 1 1 calc R . .
B5A B 0.2313(14) 0.7011(10) 0.9700(12) 0.063(6) Uiso 1 1 d . . .
H5A H 0.1859 0.7093 1.0115 0.075 Uiso 1 1 calc R . .
B6A B 0.2072 0.6600 0.9065 0.175(19) Uiso 1 1 d . . .
H6A H 0.1423 0.6441 0.9174 0.210 Uiso 1 1 d . . .
B7A B 0.3515(19) 0.6506(13) 0.8454(15) 0.093(9) Uiso 1 1 d . . .
H7A H 0.3996 0.6317 0.8115 0.111 Uiso 1 1 calc R . .
B8A B 0.3020(14) 0.7505(11) 0.9327(12) 0.068(6) Uiso 1 1 d . . .
H8A H 0.3067 0.7961 0.9433 0.081 Uiso 1 1 calc R . .
B9A B 0.257(2) 0.6831(15) 0.822(2) 0.116(11) Uiso 1 1 d . . .
H9A H 0.2369 0.6905 0.7688 0.139 Uiso 1 1 calc R . .
B10A B 0.3228(16) 0.7229(12) 0.8518(14) 0.079(7) Uiso 1 1 d . . .
H10A H 0.3517 0.7531 0.8160 0.095 Uiso 1 1 calc R . .
B11A B 0.2120(16) 0.7227(11) 0.8835(13) 0.076(7) Uiso 1 1 d . . .
H11A H 0.1544 0.7469 0.8691 0.091 Uiso 1 1 calc R . .
Mn1A Mn 0.1589(2) 0.56465(14) 0.90454(16) 0.0704(10) Uani 1 1 d . . .
C11A C 0.2609(11) 0.5902(8) 1.0517(10) 0.057(5) Uiso 1 1 d . . .
O11A O 0.2224(9) 0.5801(6) 1.1004(8) 0.081(4) Uiso 1 1 d . . .
C12A C 0.3510(16) 0.5389(12) 0.9354(13) 0.096(8) Uiso 1 1 d . . .
O12A O 0.3733(14) 0.4976(10) 0.9179(11) 0.134(7) Uiso 1 1 d . . .
C13A C 0.4072(16) 0.6077(10) 1.0202(13) 0.085(7) Uiso 1 1 d . . .
O13A O 0.4767(15) 0.5960(10) 1.0521(12) 0.143(8) Uiso 1 1 d . . .
C14A C 0.1740(15) 0.4937(11) 0.8976(12) 0.090(7) Uiso 1 1 d . . .
O14A O 0.1834(12) 0.4468(9) 0.8902(10) 0.115(6) Uiso 1 1 d . . .
C15A C 0.0766(18) 0.5626(12) 0.8473(14) 0.103(8) Uiso 1 1 d . . .
O15A O 0.0110(16) 0.5485(10) 0.8164(13) 0.156(9) Uiso 1 1 d . . .
C16A C 0.0976(14) 0.5551(10) 0.9820(12) 0.080(6) Uiso 1 1 d . . .
O16A O 0.0624(10) 0.5462(7) 1.0316(8) 0.090(5) Uiso 1 1 d . . .
C21A C 0.3624(12) 0.7281(8) 1.0488(10) 0.065(5) Uiso 1 1 d . . .
C22A C 0.3214(12) 0.7259(8) 1.1066(9) 0.059(5) Uiso 1 1 d . . .
H22A H 0.2706 0.7049 1.1075 0.071 Uiso 1 1 calc R . .
C23A C 0.3457(12) 0.7513(9) 1.1655(10) 0.069(5) Uiso 1 1 d . . .
H23A H 0.3116 0.7495 1.2043 0.083 Uiso 1 1 calc R . .
C24A C 0.4214(15) 0.7792(11) 1.1655(13) 0.091(7) Uiso 1 1 d . . .
H24A H 0.4380 0.7990 1.2045 0.109 Uiso 1 1 calc R . .
C25A C 0.4722(15) 0.7796(10) 1.1128(12) 0.086(7) Uiso 1 1 d . . .
H25A H 0.5238 0.7995 1.1156 0.103 Uiso 1 1 calc R . .
C26A C 0.4520(16) 0.7508(11) 1.0517(14) 0.097(8) Uiso 1 1 d . . .
H26A H 0.4911 0.7464 1.0164 0.117 Uiso 1 1 calc R . .
N1 N 0.0332(11) 0.6346(8) 0.2336(9) 0.072(5) Uiso 1 1 d . . .
C31 C 0.1101(19) 0.6111(12) 0.2578(16) 0.111(9) Uiso 1 1 d . . .
H31A H 0.1054 0.5701 0.2559 0.133 Uiso 1 1 calc R . .
H31B H 0.1563 0.6222 0.2276 0.133 Uiso 1 1 calc R . .
C32 C 0.132(3) 0.6267(18) 0.324(2) 0.193(18) Uiso 1 1 d . . .
H32A H 0.1845 0.6076 0.3374 0.289 Uiso 1 1 calc R . .
H32B H 0.0869 0.6163 0.3547 0.289 Uiso 1 1 calc R . .
H32C H 0.1413 0.6670 0.3262 0.289 Uiso 1 1 calc R . .
C33 C -0.0430(15) 0.6362(11) 0.2641(13) 0.090(7) Uiso 1 1 d . . .
H33A H -0.0836 0.6543 0.2333 0.108 Uiso 1 1 calc R . .
H33B H -0.0378 0.6604 0.3038 0.108 Uiso 1 1 calc R . .
C34 C -0.079(3) 0.5834(17) 0.285(2) 0.177(16) Uiso 1 1 d . . .
H34A H -0.1300 0.5904 0.3118 0.266 Uiso 1 1 calc R . .
H34B H -0.0379 0.5631 0.3125 0.266 Uiso 1 1 calc R . .
H34C H -0.0941 0.5612 0.2460 0.266 Uiso 1 1 calc R . .
C35 C 0.0601(19) 0.7012(14) 0.2312(16) 0.127(10) Uiso 1 1 d . . .
H35A H 0.0111 0.7234 0.2159 0.152 Uiso 1 1 calc R . .
H35B H 0.0753 0.7138 0.2767 0.152 Uiso 1 1 calc R . .
C36 C 0.128(3) 0.7105(18) 0.189(2) 0.191(17) Uiso 1 1 d . . .
H36A H 0.1440 0.7498 0.1902 0.287 Uiso 1 1 calc R . .
H36B H 0.1117 0.7006 0.1428 0.287 Uiso 1 1 calc R . .
H36C H 0.1760 0.6875 0.2026 0.287 Uiso 1 1 calc R . .
C37 C 0.021(2) 0.6100(12) 0.1659(15) 0.117(10) Uiso 1 1 d . . .
H37A H -0.0052 0.5727 0.1689 0.140 Uiso 1 1 calc R . .
H37B H 0.0756 0.6067 0.1424 0.140 Uiso 1 1 calc R . .
C38 C -0.0361(19) 0.6500(13) 0.1310(15) 0.128(10) Uiso 1 1 d . . .
H38A H -0.0503 0.6356 0.0866 0.191 Uiso 1 1 calc R . .
H38B H -0.0076 0.6860 0.1264 0.191 Uiso 1 1 calc R . .
H38C H -0.0879 0.6548 0.1569 0.191 Uiso 1 1 calc R . .
N2 N 0.4650(11) 0.3647(8) 0.7309(9) 0.077(5) Uiso 1 1 d . . .
C41 C 0.440(2) 0.3023(16) 0.7300(19) 0.157(14) Uiso 1 1 d . . .
H41A H 0.4861 0.2810 0.7087 0.188 Uiso 1 1 calc R . .
H41B H 0.4356 0.2892 0.7767 0.188 Uiso 1 1 calc R . .
C42 C 0.359(3) 0.2891(18) 0.694(2) 0.187(17) Uiso 1 1 d . . .
H42A H 0.3481 0.2490 0.6968 0.281 Uiso 1 1 calc R . .
H42B H 0.3631 0.3004 0.6476 0.281 Uiso 1 1 calc R . .
H42C H 0.3124 0.3092 0.7157 0.281 Uiso 1 1 calc R . .
C43 C 0.393(2) 0.3960(15) 0.7557(18) 0.138(12) Uiso 1 1 d . . .
H43A H 0.3475 0.3894 0.7227 0.166 Uiso 1 1 calc R . .
H43B H 0.4092 0.4355 0.7507 0.166 Uiso 1 1 calc R . .
C44 C 0.348(3) 0.392(2) 0.827(3) 0.22(2) Uiso 1 1 d . . .
H44A H 0.3016 0.4193 0.8290 0.335 Uiso 1 1 calc R . .
H44B H 0.3890 0.4006 0.8625 0.335 Uiso 1 1 calc R . .
H44C H 0.3253 0.3548 0.8337 0.335 Uiso 1 1 calc R . .
C45 C 0.5368(15) 0.3568(11) 0.7713(12) 0.088(7) Uiso 1 1 d . . .
H45A H 0.5507 0.3167 0.7691 0.106 Uiso 1 1 calc R . .
H45B H 0.5191 0.3644 0.8177 0.106 Uiso 1 1 calc R . .
C46 C 0.619(3) 0.3881(17) 0.761(2) 0.176(17) Uiso 1 1 d . . .
H46A H 0.6597 0.3771 0.7952 0.263 Uiso 1 1 calc R . .
H46B H 0.6083 0.4281 0.7638 0.263 Uiso 1 1 calc R . .
H46C H 0.6413 0.3792 0.7166 0.263 Uiso 1 1 calc R . .
C47 C 0.4816(18) 0.3950(11) 0.6653(14) 0.106(9) Uiso 1 1 d . . .
H47A H 0.5119 0.4305 0.6725 0.127 Uiso 1 1 calc R . .
H47B H 0.4289 0.4019 0.6400 0.127 Uiso 1 1 calc R . .
C48 C 0.539(2) 0.3499(16) 0.630(2) 0.179(16) Uiso 1 1 d . . .
H48A H 0.5548 0.3630 0.5857 0.269 Uiso 1 1 calc R . .
H48B H 0.5081 0.3149 0.6265 0.269 Uiso 1 1 calc R . .
H48C H 0.5903 0.3440 0.6571 0.269 Uiso 1 1 calc R . .
N3 N 0.2834(13) 0.4088(9) 0.1070(10) 0.090(6) Uiso 1 1 d . . .
C51 C 0.358(2) 0.4544(15) 0.1024(18) 0.139(12) Uiso 1 1 d . . .
H51A H 0.3926 0.4528 0.0616 0.166 Uiso 1 1 calc R . .
H51B H 0.3414 0.4928 0.1144 0.166 Uiso 1 1 calc R . .
C52 C 0.385(5) 0.421(3) 0.155(4) 0.37(5) Uiso 1 1 d . . .
H52A H 0.4389 0.4351 0.1716 0.561 Uiso 1 1 calc R . .
H52B H 0.3912 0.3830 0.1393 0.561 Uiso 1 1 calc R . .
H52C H 0.3429 0.4225 0.1907 0.561 Uiso 1 1 calc R . .
C53 C 0.303(4) 0.366(3) 0.075(3) 0.27(3) Uiso 1 1 d . . .
H53A H 0.2483 0.3470 0.0710 0.325 Uiso 1 1 calc R . .
H53B H 0.3352 0.3449 0.1087 0.325 Uiso 1 1 calc R . .
C54 C 0.342(2) 0.3512(14) 0.0173(17) 0.137(11) Uiso 1 1 d . . .
H54A H 0.3429 0.3105 0.0140 0.205 Uiso 1 1 calc R . .
H54B H 0.4000 0.3653 0.0174 0.205 Uiso 1 1 calc R . .
H54C H 0.3112 0.3667 -0.0209 0.205 Uiso 1 1 calc R . .
C55 C 0.216(2) 0.4309(16) 0.0524(19) 0.154(13) Uiso 1 1 d . . .
H55A H 0.2148 0.4719 0.0570 0.184 Uiso 1 1 calc R . .
H55B H 0.2408 0.4231 0.0082 0.184 Uiso 1 1 calc R . .
C56 C 0.120(2) 0.4114(16) 0.048(2) 0.162(14) Uiso 1 1 d . . .
H56A H 0.0893 0.4346 0.0155 0.243 Uiso 1 1 calc R . .
H56B H 0.0931 0.4153 0.0918 0.243 Uiso 1 1 calc R . .
H56C H 0.1171 0.3725 0.0338 0.243 Uiso 1 1 calc R . .
C57 C 0.215(2) 0.4114(16) 0.1796(19) 0.153(13) Uiso 1 1 d . . .
H57A H 0.1588 0.3959 0.1679 0.184 Uiso 1 1 calc R . .
H57B H 0.2391 0.3883 0.2158 0.184 Uiso 1 1 calc R . .
C58 C 0.2043(17) 0.4725(11) 0.2049(14) 0.103(8) Uiso 1 1 d . . .
H58A H 0.1695 0.4728 0.2452 0.155 Uiso 1 1 calc R . .
H58B H 0.1769 0.4949 0.1701 0.155 Uiso 1 1 calc R . .
H58C H 0.2599 0.4882 0.2152 0.155 Uiso 1 1 calc R . .
N4 N 0.2158(12) 0.5843(9) 0.6052(10) 0.087(5) Uiso 1 1 d . . .
C61 C 0.272(2) 0.5870(16) 0.6730(19) 0.158(14) Uiso 1 1 d . . .
H61A H 0.3232 0.6088 0.6637 0.190 Uiso 1 1 calc R . .
H61B H 0.2390 0.6076 0.7069 0.190 Uiso 1 1 calc R . .
C62 C 0.2973(16) 0.5342(11) 0.7020(13) 0.095(7) Uiso 1 1 d . . .
H62A H 0.3295 0.5410 0.7431 0.142 Uiso 1 1 calc R . .
H62B H 0.3326 0.5140 0.6702 0.142 Uiso 1 1 calc R . .
H62C H 0.2471 0.5120 0.7123 0.142 Uiso 1 1 calc R . .
C63 C 0.1491(19) 0.5484(13) 0.6005(16) 0.117(10) Uiso 1 1 d . . .
H63A H 0.1302 0.5446 0.5536 0.140 Uiso 1 1 calc R . .
H63B H 0.1648 0.5112 0.6176 0.140 Uiso 1 1 calc R . .
C64 C 0.095(4) 0.568(3) 0.634(3) 0.30(3) Uiso 1 1 d . . .
H64A H 0.0447 0.5449 0.6320 0.453 Uiso 1 1 calc R . .
H64B H 0.0812 0.6055 0.6166 0.453 Uiso 1 1 calc R . .
H64C H 0.1148 0.5715 0.6800 0.453 Uiso 1 1 calc R . .
C65 C 0.188(2) 0.6480(16) 0.5745(19) 0.159(14) Uiso 1 1 d . . .
H65A H 0.1524 0.6658 0.6087 0.191 Uiso 1 1 calc R . .
H65B H 0.2408 0.6701 0.5721 0.191 Uiso 1 1 calc R . .
C66 C 0.1462(19) 0.6551(13) 0.5127(15) 0.122(10) Uiso 1 1 d . . .
H66A H 0.1313 0.6943 0.5069 0.182 Uiso 1 1 calc R . .
H66B H 0.0948 0.6324 0.5120 0.182 Uiso 1 1 calc R . .
H66C H 0.1834 0.6434 0.4764 0.182 Uiso 1 1 calc R . .
C67 C 0.2835(14) 0.5640(10) 0.5537(12) 0.084(6) Uiso 1 1 d . . .
H67A H 0.3029 0.5264 0.5669 0.100 Uiso 1 1 calc R . .
H67B H 0.2563 0.5607 0.5093 0.100 Uiso 1 1 calc R . .
C68 C 0.3615(17) 0.6023(11) 0.5474(15) 0.105(9) Uiso 1 1 d . . .
H68A H 0.4010 0.5863 0.5153 0.158 Uiso 1 1 calc R . .
H68B H 0.3893 0.6057 0.5910 0.158 Uiso 1 1 calc R . .
H68C H 0.3435 0.6391 0.5321 0.158 Uiso 1 1 calc R . .

loop_
_atom_site_aniso_label
_atom_site_aniso_U_11
_atom_site_aniso_U_22
_atom_site_aniso_U_33
_atom_site_aniso_U_23
_atom_site_aniso_U_13
_atom_site_aniso_U_12
Mo1 0.0440(9) 0.0691(12) 0.0498(11) -0.0033(8) -0.0106(6) -0.0004(8)
Mn1 0.0603(18) 0.075(2) 0.061(2) -0.0022(16) 0.0071(14) -0.0179(15)
Mo1A 0.0648(12) 0.0674(12) 0.0591(12) 0.0042(9) 0.0128(8) 0.0030(9)
Mn1A 0.092(2) 0.061(2) 0.058(2) -0.0029(16) -0.0059(16) -0.0158(17)

loop_
_geom_bond_atom_site_label_1
_geom_bond_atom_site_label_2
_geom_bond_distance
_geom_bond_site_symmetry_2
_geom_bond_publ_flag
Mo1 C13 1.84(3) . ?
Mo1 C12 1.993(18) . ?
Mo1 C11 2.04(2) . ?
Mo1 B3 2.23(3) . ?
Mo1 C2 2.243(18) . ?
Mo1 B5 2.47(2) . ?
Mo1 B6 2.46(2) . ?
Mo1 B4 2.59(2) . ?
Mo1 B7 2.66(2) . ?
Mo1 Mn1 2.951(3) . ?
C2 C21 1.49(2) . ?
C2 B8 1.57(3) . ?
C2 B4 1.57(3) . ?
C2 B5 1.58(3) . ?
B3 B6 1.61(4) . ?
B3 B9 1.82(4) . ?
B3 B7 1.84(4) . ?
B3 Mn1 2.09(3) . ?
B4 B10 1.71(3) . ?
B4 B8 1.74(3) . ?
B4 B7 1.80(3) . ?
B5 B8 1.70(3) . ?
B5 B11 1.79(3) . ?
B5 B6 1.92(3) . ?
B6 B11 1.84(3) . ?
B6 B9 1.86(4) . ?
B6 Mn1 2.19(3) . ?
B7 B10 1.62(4) . ?
B7 B9 1.85(4) . ?
B8 B11 1.70(3) . ?
B8 B10 1.78(3) . ?
B9 B11 1.66(4) . ?
B9 B10 1.74(4) . ?
B10 B11 1.89(3) . ?
Mn1 C16 1.72(3) . ?
Mn1 C15 1.74(3) . ?
Mn1 H3 1.806(3) . ?
Mn1 C14 1.810(19) . ?
Mn1 H6 1.854(3) . ?
C11 O11 1.09(2) . ?
C12 O12 1.133(19) . ?
C13 O13 1.32(3) . ?
C14 O14 1.16(2) . ?
C15 O15 1.18(3) . ?
C16 O16 1.18(3) . ?
C21 C26 1.30(2) . ?
C21 C22 1.55(3) . ?
C22 C23 1.53(4) . ?
C23 C24 1.34(3) . ?
C24 C25 1.27(3) . ?
C25 C26 1.46(3) . ?
Mo1A C13A 1.87(3) . ?
Mo1A C11A 1.985(19) . ?
Mo1A C12A 2.00(3) . ?
Mo1A B3A 2.20(3) . ?
Mo1A C2A 2.212(18) . ?
Mo1A B6A 2.3153(19) . ?
Mo1A B5A 2.46(2) . ?
Mo1A B4A 2.53(3) . ?
Mo1A B7A 2.65(3) . ?
Mo1A Mn1A 2.949(4) . ?
C2A C21A 1.51(3) . ?
C2A B4A 1.57(3) . ?
C2A B8A 1.60(3) . ?
C2A B5A 1.62(3) . ?
B3A B7A 1.66(4) . ?
B3A B6A 1.69(3) . ?
B3A B9A 1.86(5) . ?
B3A Mn1A 2.23(3) . ?
B4A B10A 1.79(4) . ?
B4A B8A 1.87(4) . ?
B4A B7A 1.94(4) . ?
B5A B6A 1.66(2) . ?
B5A B8A 1.80(3) . ?
B5A B11A 1.84(3) . ?
B6A B11A 1.58(3) . ?
B6A B9A 1.96(4) . ?
B6A Mn1A 2.418(3) . ?
B7A B9A 1.76(5) . ?
B7A B10A 1.80(4) . ?
B8A B10A 1.79(4) . ?
B8A B11A 1.86(4) . ?
B9A B10A 1.54(4) . ?
B9A B11A 1.72(4) . ?
B10A B11A 1.87(4) . ?
Mn1A C15A 1.73(3) . ?
Mn1A C14A 1.73(3) . ?
Mn1A C16A 1.85(2) . ?
Mn1A H6A 1.948(3) . ?
Mn1A H3A 1.960(3) . ?
C11A O11A 1.18(2) . ?
C12A O12A 1.11(3) . ?
C13A O13A 1.30(3) . ?
C14A O14A 1.15(3) . ?
C15A O15A 1.25(3) . ?
C16A O16A 1.16(2) . ?
C21A C22A 1.33(3) . ?
C21A C26A 1.52(3) . ?
C22A C23A 1.38(3) . ?
C23A C24A 1.38(3) . ?
C24A C25A 1.33(3) . ?
C25A C26A 1.44(3) . ?
N1 C33 1.36(3) . ?
N1 C31 1.43(3) . ?
N1 C37 1.49(3) . ?
N1 C35 1.66(4) . ?
C31 C32 1.43(5) . ?
C33 C34 1.46(4) . ?
C35 C36 1.40(4) . ?
C37 C38 1.50(4) . ?
N2 C45 1.41(3) . ?
N2 C43 1.46(4) . ?
N2 C47 1.53(3) . ?
N2 C41 1.55(4) . ?
C41 C42 1.50(4) . ?
C43 C44 1.61(5) . ?
C45 C46 1.52(4) . ?
C47 C48 1.58(4) . ?
N3 C53 1.25(6) . ?
N3 C55 1.62(4) . ?
N3 C51 1.61(4) . ?
N3 C57 1.82(4) . ?
N3 C52 1.89(8) . ?
C51 C52 1.38(8) . ?
C53 C54 1.36(6) . ?
C55 C56 1.60(5) . ?
C57 C58 1.57(4) . ?
N4 C63 1.37(3) . ?
N4 C67 1.57(3) . ?
N4 C61 1.62(4) . ?
N4 C65 1.71(4) . ?
C61 C62 1.45(4) . ?
C63 C64 1.19(6) . ?
C65 C66 1.41(4) . ?
C67 C68 1.55(3) . ?
